data_7131172
loop_
_publ_author_name
'Sasane, Amit Vijay'
'Liu, Rai-Shung'

_publ_section_title
;
 Catalyst-free diazo cross-coupling to access useful 3(2<i>H</i>)-furanone
 derivatives.
;
_journal_issue 8
_journal_name_full 'Chemical communications (Cambridge, England)'
_journal_page_first 1086
_journal_page_last 1089
_journal_paper_doi 10.1039/d2cc05912f
_journal_volume 59
_journal_year 2023
_chemical_formula_moiety 'C16 H16 O2'
_chemical_formula_sum 'C16 H16 O2'
_chemical_formula_weight 240.29
_space_group_crystal_system monoclinic
_space_group_IT_number 14
_space_group_name_Hall '-P 2ybc'
_space_group_name_H-M_alt 'P 1 21/c 1'
_atom_sites_solution_hydrogens geom
_atom_sites_solution_primary dual
_audit_block_doi 10.5517/ccdc.csd.cc2cym65
_audit_creation_date 2022-07-19
_audit_creation_method
;
Olex2 1.5
(compiled 2022.04.07 svn.rca3783a0 for OlexSys, GUI svn.r6498)
;
_audit_update_record
;
2022-08-24 deposited with the CCDC.	2023-01-09 downloaded from the CCDC.
;
_cell_angle_alpha 90
_cell_angle_beta 101.7637(17)
_cell_angle_gamma 90
_cell_formula_units_Z 4
_cell_length_a 11.41961(18)
_cell_length_b 5.65053(12)
_cell_length_c 19.2947(3)
_cell_measurement_reflns_used 5407
_cell_measurement_temperature 100.01(10)
_cell_measurement_theta_max 74.3270
_cell_measurement_theta_min 3.9650
_cell_volume 1218.88(4)
_computing_cell_refinement 'CrysAlisPro 1.171.42.58a (Rigaku OD, 2022)'
_computing_data_collection 'CrysAlisPro 1.171.42.58a (Rigaku OD, 2022)'
_computing_data_reduction 'CrysAlisPro 1.171.42.58a (Rigaku OD, 2022)'
_computing_molecular_graphics 'Olex2 1.5 (Dolomanov et al., 2009)'
_computing_publication_material 'Olex2 1.5 (Dolomanov et al., 2009)'
_computing_structure_refinement 'SHELXL 2018/3 (Sheldrick, 2015)'
_computing_structure_solution 'SHELXT  (Sheldrick, 2015)'
_diffrn_ambient_environment N~2~
_diffrn_ambient_temperature 100.01(10)
_diffrn_detector 'Hybrid Pixel Array Detector'
_diffrn_detector_area_resol_mean 10.0000
_diffrn_detector_type 'HyPix-Arc 150'
_diffrn_measured_fraction_theta_full 0.994
_diffrn_measured_fraction_theta_max 0.994
_diffrn_measurement_details
;
List of Runs (angles in degrees, time in seconds):

  # Type    Start    End  Width  t~exp~   \w     \q     \k     \f   Frames
#--------------------------------------------------------------------------
  1  \w    -60.00 -35.00   0.50    0.05    --  -59.16 136.00 -16.00   50
  2  \w    -67.00 -42.00   0.50    0.05    --  -59.16 134.00 164.00   50
  3  \w   -106.00 -65.00   0.50    0.05    --  -72.12 136.00 -16.00   82
  4  \w    -89.00 -64.00   0.50    0.05    --  -72.12 134.00 164.00   50
  5  \w    -67.00 -28.00   0.50    0.05    --  -75.04 136.00 -16.00   78
  6  \w     29.00  54.00   0.50    0.05    --   75.69-134.00  97.00   50
  7  \w     43.00  68.00   0.50    0.05    --   75.69-136.00 -81.00   50
  8  \w     37.00  77.00   0.50    0.05    --   83.90-136.00 -81.00   80
  9  \w     38.00  78.00   0.50    0.05    --   83.90-134.00  97.00   80
 10  \w     17.00  43.00   0.50    0.05    --   56.22 -95.00 -60.00   52
 11  \w     37.00  89.00   0.50    0.05    --   56.22  15.00-180.00  104
 12  \w   -106.00 -70.00   0.50    0.05    --  -59.16 -15.00-180.00   72
 13  \w    -67.00 -42.00   0.50    0.05    --  -59.16 -15.00 -30.00   50
 14  \w   -100.00 -74.00   0.50    0.05    --  -59.16 -15.00 -30.00   52
 15  \w    -63.00 -38.00   0.50    0.05    --  -59.16 -15.00-180.00   50
 16  \w    -58.00 -27.00   0.50    0.05    --  -75.04 111.00 -30.00   62
 17  \w   -118.00 -52.00   0.50    0.05    --  -75.04 -15.00  60.00  132
 18  \w     30.00  92.00   0.50    0.05    --   75.69-111.00-150.00  124
 19  \w     37.00  77.00   0.50    0.05    --   75.69 -95.00 120.00   80
 20  \w     43.00  92.00   0.50    0.05    --   83.90 -95.00 -60.00   98
 21  \w     60.00  91.00   0.50    0.05    --   83.90 -95.00  90.00   62
 22  \w     67.00  92.00   0.50    0.05    --   83.90 -95.00-150.00   50
 23  \w     67.00  92.00   0.50    0.05    --   83.90 -95.00  30.00   50
 24  \w     36.00  93.00   0.50    0.05    --   83.90-111.00  30.00  114
 25  \w     66.00  91.00   0.50    0.05    --   83.90 -95.00 -90.00   50
 26  \w     58.00 134.00   0.50    0.05    --   83.90  15.00-150.00  152
;
_diffrn_measurement_device 'four-circle diffractometer'
_diffrn_measurement_device_type 'XtaLAB Synergy R, DW system, HyPix-Arc 150'
_diffrn_measurement_method '\w scans'
_diffrn_orient_matrix_type 'CrysAlisPro convention (1999,Acta A55,543-557)'
_diffrn_orient_matrix_UB_11 0.0338702000
_diffrn_orient_matrix_UB_12 -0.1783031000
_diffrn_orient_matrix_UB_13 -0.0530276000
_diffrn_orient_matrix_UB_21 0.0301705000
_diffrn_orient_matrix_UB_22 0.2062062000
_diffrn_orient_matrix_UB_23 -0.0455630000
_diffrn_orient_matrix_UB_31 0.1301446000
_diffrn_orient_matrix_UB_32 -0.0014090000
_diffrn_orient_matrix_UB_33 0.0419971000
_diffrn_radiation_monochromator mirror
_diffrn_radiation_probe x-ray
_diffrn_radiation_type 'Cu K\a'
_diffrn_radiation_wavelength 1.54184
_diffrn_reflns_av_R_equivalents 0.0186
_diffrn_reflns_av_unetI/netI 0.0179
_diffrn_reflns_Laue_measured_fraction_full 0.994
_diffrn_reflns_Laue_measured_fraction_max 0.994
_diffrn_reflns_limit_h_max 13
_diffrn_reflns_limit_h_min -10
_diffrn_reflns_limit_k_max 5
_diffrn_reflns_limit_k_min -6
_diffrn_reflns_limit_l_max 23
_diffrn_reflns_limit_l_min -22
_diffrn_reflns_number 8591
_diffrn_reflns_point_group_measured_fraction_full 0.994
_diffrn_reflns_point_group_measured_fraction_max 0.994
_diffrn_reflns_theta_full 67.077
_diffrn_reflns_theta_max 67.077
_diffrn_reflns_theta_min 3.954
_diffrn_source 'Rotating-anode X-ray tube'
_diffrn_source_type 'Rigaku (Cu) X-ray Source'
_exptl_absorpt_coefficient_mu 0.675
_exptl_absorpt_correction_T_max 1.00000
_exptl_absorpt_correction_T_min 0.98500
_exptl_absorpt_correction_type multi-scan
_exptl_absorpt_process_details
;
CrysAlisPro 1.171.42.58a (Rigaku Oxford Diffraction, 2022)
Empirical absorption correction using spherical harmonics,
implemented in SCALE3 ABSPACK scaling algorithm.
;
_exptl_crystal_colour colourless
_exptl_crystal_colour_primary colourless
_exptl_crystal_density_diffrn 1.309
_exptl_crystal_description block
_exptl_crystal_F_000 512
_exptl_crystal_size_max 0.13
_exptl_crystal_size_mid 0.12
_exptl_crystal_size_min 0.1
_refine_diff_density_max 0.231
_refine_diff_density_min -0.182
_refine_diff_density_rms 0.036
_refine_ls_extinction_coef 0.0022(3)
_refine_ls_extinction_expression Fc^*^=kFc[1+0.001xFc^2^\l^3^/sin(2\q)]^-1/4^
_refine_ls_extinction_method 'SHELXL-2018/3 (Sheldrick 2018)'
_refine_ls_goodness_of_fit_ref 1.070
_refine_ls_hydrogen_treatment constr
_refine_ls_matrix_type full
_refine_ls_number_parameters 165
_refine_ls_number_reflns 2167
_refine_ls_number_restraints 0
_refine_ls_restrained_S_all 1.070
_refine_ls_R_factor_all 0.0345
_refine_ls_R_factor_gt 0.0322
_refine_ls_shift/su_max 0.000
_refine_ls_shift/su_mean 0.000
_refine_ls_structure_factor_coef Fsqd
_refine_ls_weighting_details 'w=1/[\s^2^(Fo^2^)+(0.0355P)^2^+0.4606P] where P=(Fo^2^+2Fc^2^)/3'
_refine_ls_weighting_scheme calc
_refine_ls_wR_factor_gt 0.0796
_refine_ls_wR_factor_ref 0.0813
_reflns_Friedel_coverage 0.000
_reflns_number_gt 1997
_reflns_number_total 2167
_reflns_threshold_expression 'I > 2\s(I)'
_cod_data_source_file d2cc05912f2.cif
_cod_data_source_block 220747lt_auto
_cod_depositor_comments 'Adding full bibliography for 7131170--7131173.cif.'
_cod_database_code 7131172
_shelx_shelxl_version_number 2018/3
_shelx_space_group_comment
;
The symmetry employed for this shelxl refinement is uniquely defined
by the following loop, which should always be used as a source of
symmetry information in preference to the above space-group names.
They are only intended as comments.
;
_shelx_estimated_absorpt_t_max 0.936
_shelx_estimated_absorpt_t_min 0.917
_olex2_refinement_description
;
1. Fixed Uiso
 At 1.2 times of:
  All C(H) groups, All C(H,H) groups
 At 1.5 times of:
  All O(H) groups
2.a Ternary CH refined with riding coordinates:
 C8(H8)
2.b Secondary CH2 refined with riding coordinates:
 C9(H9A,H9B), C10(H10A,H10B)
2.c Aromatic/amide H refined with riding coordinates:
 C2(H2), C3(H3), C4(H4), C5(H5), C6(H6), C13(H13), C14(H14), C15(H15),
 C16(H16), C17(H17)
2.d Idealised tetrahedral OH refined as rotating group:
 O18(H18)
;
_olex2_submission_special_instructions 'No special instructions were received'
_oxdiff_exptl_absorpt_empirical_details
;
Empirical correction (ABSPACK) includes:
- Absorption correction using spherical harmonics
- Frame scaling
;
_oxdiff_exptl_absorpt_empirical_full_max 1.059
_oxdiff_exptl_absorpt_empirical_full_min 0.917

loop_
_space_group_symop_operation_xyz
'x, y, z'
'-x, y+1/2, -z+1/2'
'-x, -y, -z'
'x, -y-1/2, z-1/2'

loop_
_atom_site_label
_atom_site_type_symbol
_atom_site_fract_x
_atom_site_fract_y
_atom_site_fract_z
_atom_site_U_iso_or_equiv
_atom_site_adp_type
_atom_site_occupancy
_atom_site_site_symmetry_order
_atom_site_calc_flag
_atom_site_refinement_flags_posn
_atom_site_refinement_flags_adp
_atom_site_refinement_flags_occupancy
_atom_site_disorder_assembly
_atom_site_disorder_group
C1 C 0.72007(9) -0.1147(2) 0.09850(6) 0.0159(3) Uani 1 1 d . . . . .
C2 C 0.79111(10) 0.0593(2) 0.07635(6) 0.0186(3) Uani 1 1 d . . . . .
H2 H 0.802705 0.205897 0.100902 0.022 Uiso 1 1 calc R U . . .
C3 C 0.84502(10) 0.0215(2) 0.01908(6) 0.0219(3) Uani 1 1 d . . . . .
H3 H 0.893755 0.141149 0.004971 0.026 Uiso 1 1 calc R U . . .
C4 C 0.82772(10) -0.1916(2) -0.01773(6) 0.0222(3) Uani 1 1 d . . . . .
H4 H 0.863448 -0.217256 -0.057450 0.027 Uiso 1 1 calc R U . . .
C5 C 0.75819(10) -0.3653(2) 0.00400(6) 0.0208(3) Uani 1 1 d . . . . .
H5 H 0.746557 -0.511333 -0.020856 0.025 Uiso 1 1 calc R U . . .
C6 C 0.70474(10) -0.3288(2) 0.06212(6) 0.0186(3) Uani 1 1 d . . . . .
H6 H 0.657822 -0.450493 0.076851 0.022 Uiso 1 1 calc R U . . .
C7 C 0.66491(9) -0.0561(2) 0.16281(6) 0.0155(3) Uani 1 1 d . . . . .
C8 C 0.56393(10) -0.2253(2) 0.17239(6) 0.0183(3) Uani 1 1 d . . . . .
H8 H 0.585704 -0.395228 0.167841 0.022 Uiso 1 1 calc R U . . .
C9 C 0.46116(10) -0.1459(2) 0.11264(6) 0.0221(3) Uani 1 1 d . . . . .
H9A H 0.382785 -0.166835 0.126259 0.027 Uiso 1 1 calc R U . . .
H9B H 0.461313 -0.235738 0.068601 0.027 Uiso 1 1 calc R U . . .
C10 C 0.48802(10) 0.1170(2) 0.10328(6) 0.0223(3) Uani 1 1 d . . . . .
H10A H 0.492673 0.150079 0.053529 0.027 Uiso 1 1 calc R U . . .
H10B H 0.424307 0.216889 0.115941 0.027 Uiso 1 1 calc R U . . .
C12 C 0.76347(9) -0.0292(2) 0.22853(6) 0.0157(3) Uani 1 1 d . . . . .
C13 C 0.77303(10) 0.1697(2) 0.27173(6) 0.0188(3) Uani 1 1 d . . . . .
H13 H 0.715985 0.293633 0.260964 0.023 Uiso 1 1 calc R U . . .
C14 C 0.86588(11) 0.1880(2) 0.33069(6) 0.0224(3) Uani 1 1 d . . . . .
H14 H 0.871591 0.324151 0.360077 0.027 Uiso 1 1 calc R U . . .
C15 C 0.95016(10) 0.0090(2) 0.34688(6) 0.0223(3) Uani 1 1 d . . . . .
H15 H 1.013660 0.022693 0.387015 0.027 Uiso 1 1 calc R U . . .
C16 C 0.94113(10) -0.1900(2) 0.30416(6) 0.0221(3) Uani 1 1 d . . . . .
H16 H 0.998408 -0.313442 0.315041 0.026 Uiso 1 1 calc R U . . .
C17 C 0.84821(10) -0.2090(2) 0.24533(6) 0.0189(3) Uani 1 1 d . . . . .
H17 H 0.842387 -0.346022 0.216278 0.023 Uiso 1 1 calc R U . . .
O11 O 0.60159(7) 0.16601(14) 0.14990(4) 0.0177(2) Uani 1 1 d . . . . .
O18 O 0.53660(7) -0.17374(16) 0.23974(4) 0.0219(2) Uani 1 1 d . . . . .
H18 H 0.502867 -0.291198 0.253836 0.033 Uiso 1 1 calc R U . . .

loop_
_atom_site_aniso_label
_atom_site_aniso_U_11
_atom_site_aniso_U_22
_atom_site_aniso_U_33
_atom_site_aniso_U_23
_atom_site_aniso_U_13
_atom_site_aniso_U_12
C1 0.0123(5) 0.0191(6) 0.0153(5) 0.0018(5) 0.0005(4) 0.0026(4)
C2 0.0172(5) 0.0188(6) 0.0195(6) 0.0006(5) 0.0034(4) 0.0003(5)
C3 0.0192(6) 0.0247(7) 0.0229(6) 0.0048(5) 0.0067(5) 0.0009(5)
C4 0.0203(6) 0.0303(7) 0.0166(6) 0.0015(5) 0.0051(5) 0.0069(5)
C5 0.0202(6) 0.0225(6) 0.0184(6) -0.0032(5) 0.0008(5) 0.0043(5)
C6 0.0157(5) 0.0195(6) 0.0200(6) 0.0002(5) 0.0020(4) 0.0008(5)
C7 0.0158(5) 0.0142(6) 0.0168(6) 0.0008(4) 0.0037(4) 0.0017(4)
C8 0.0176(6) 0.0210(6) 0.0172(5) -0.0015(5) 0.0056(4) -0.0021(5)
C9 0.0151(6) 0.0311(7) 0.0198(6) -0.0021(5) 0.0027(5) -0.0024(5)
C10 0.0171(6) 0.0291(7) 0.0189(6) 0.0000(5) -0.0006(5) 0.0045(5)
C12 0.0133(5) 0.0192(6) 0.0157(5) 0.0022(4) 0.0057(4) -0.0022(4)
C13 0.0180(6) 0.0197(6) 0.0197(6) 0.0001(5) 0.0060(5) 0.0003(5)
C14 0.0248(6) 0.0244(7) 0.0186(6) -0.0037(5) 0.0058(5) -0.0049(5)
C15 0.0182(6) 0.0315(7) 0.0162(6) 0.0031(5) 0.0013(5) -0.0050(5)
C16 0.0166(6) 0.0269(7) 0.0225(6) 0.0061(5) 0.0034(5) 0.0025(5)
C17 0.0187(6) 0.0188(6) 0.0193(6) -0.0002(5) 0.0046(5) -0.0002(5)
O11 0.0158(4) 0.0175(4) 0.0191(4) 0.0007(3) 0.0019(3) 0.0034(3)
O18 0.0217(4) 0.0270(5) 0.0189(4) 0.0009(4) 0.0091(3) -0.0049(4)

loop_
_atom_type_symbol
_atom_type_description
_atom_type_scat_dispersion_real
_atom_type_scat_dispersion_imag
_atom_type_scat_source
C C 0.0181 0.0091 'International Tables Vol C Tables 4.2.6.8 and 6.1.1.4'
H H 0.0000 0.0000 'International Tables Vol C Tables 4.2.6.8 and 6.1.1.4'
O O 0.0492 0.0322 'International Tables Vol C Tables 4.2.6.8 and 6.1.1.4'

loop_
_geom_angle_atom_site_label_1
_geom_angle_atom_site_label_2
_geom_angle_atom_site_label_3
_geom_angle
_geom_angle_site_symmetry_1
_geom_angle_site_symmetry_3
_geom_angle_publ_flag
C2 C1 C7 117.02(10) . . ?
C6 C1 C2 118.63(10) . . ?
C6 C1 C7 124.34(10) . . ?
C1 C2 H2 119.5 . . ?
C3 C2 C1 121.03(11) . . ?
C3 C2 H2 119.5 . . ?
C2 C3 H3 120.0 . . ?
C2 C3 C4 120.00(11) . . ?
C4 C3 H3 120.0 . . ?
C3 C4 H4 120.3 . . ?
C5 C4 C3 119.41(11) . . ?
C5 C4 H4 120.3 . . ?
C4 C5 H5 119.6 . . ?
C4 C5 C6 120.75(11) . . ?
C6 C5 H5 119.6 . . ?
C1 C6 C5 120.16(11) . . ?
C1 C6 H6 119.9 . . ?
C5 C6 H6 119.9 . . ?
C1 C7 C8 113.80(9) . . ?
C12 C7 C1 109.81(8) . . ?
C12 C7 C8 114.04(9) . . ?
O11 C7 C1 108.73(9) . . ?
O11 C7 C8 101.52(8) . . ?
O11 C7 C12 108.41(9) . . ?
C7 C8 H8 112.4 . . ?
C9 C8 C7 101.84(9) . . ?
C9 C8 H8 112.4 . . ?
O18 C8 C7 106.92(9) . . ?
O18 C8 H8 112.4 . . ?
O18 C8 C9 110.40(9) . . ?
C8 C9 H9A 111.1 . . ?
C8 C9 H9B 111.1 . . ?
C8 C9 C10 103.34(9) . . ?
H9A C9 H9B 109.1 . . ?
C10 C9 H9A 111.1 . . ?
C10 C9 H9B 111.1 . . ?
C9 C10 H10A 110.4 . . ?
C9 C10 H10B 110.4 . . ?
H10A C10 H10B 108.6 . . ?
O11 C10 C9 106.71(9) . . ?
O11 C10 H10A 110.4 . . ?
O11 C10 H10B 110.4 . . ?
C13 C12 C7 122.33(10) . . ?
C13 C12 C17 118.93(10) . . ?
C17 C12 C7 118.73(10) . . ?
C12 C13 H13 119.9 . . ?
C12 C13 C14 120.24(11) . . ?
C14 C13 H13 119.9 . . ?
C13 C14 H14 119.7 . . ?
C15 C14 C13 120.52(12) . . ?
C15 C14 H14 119.7 . . ?
C14 C15 H15 120.2 . . ?
C16 C15 C14 119.58(11) . . ?
C16 C15 H15 120.2 . . ?
C15 C16 H16 120.0 . . ?
C15 C16 C17 120.02(11) . . ?
C17 C16 H16 120.0 . . ?
C12 C17 H17 119.6 . . ?
C16 C17 C12 120.71(11) . . ?
C16 C17 H17 119.6 . . ?
C7 O11 C10 107.14(9) . . ?
C8 O18 H18 109.5 . . ?

loop_
_geom_bond_atom_site_label_1
_geom_bond_atom_site_label_2
_geom_bond_distance
_geom_bond_site_symmetry_2
_geom_bond_publ_flag
C1 C2 1.3962(16) . ?
C1 C6 1.3916(17) . ?
C1 C7 1.5378(15) . ?
C2 H2 0.9500 . ?
C2 C3 1.3868(16) . ?
C3 H3 0.9500 . ?
C3 C4 1.3913(18) . ?
C4 H4 0.9500 . ?
C4 C5 1.3805(18) . ?
C5 H5 0.9500 . ?
C5 C6 1.3971(16) . ?
C6 H6 0.9500 . ?
C7 C8 1.5379(15) . ?
C7 C12 1.5219(15) . ?
C7 O11 1.4446(14) . ?
C8 H8 1.0000 . ?
C8 C9 1.5350(16) . ?
C8 O18 1.4271(13) . ?
C9 H9A 0.9900 . ?
C9 H9B 0.9900 . ?
C9 C10 1.5350(18) . ?
C10 H10A 0.9900 . ?
C10 H10B 0.9900 . ?
C10 O11 1.4464(14) . ?
C12 C13 1.3901(17) . ?
C12 C17 1.3953(16) . ?
C13 H13 0.9500 . ?
C13 C14 1.3919(17) . ?
C14 H14 0.9500 . ?
C14 C15 1.3874(18) . ?
C15 H15 0.9500 . ?
C15 C16 1.3854(18) . ?
C16 H16 0.9500 . ?
C16 C17 1.3909(17) . ?
C17 H17 0.9500 . ?
O18 H18 0.8400 . ?

loop_
_geom_torsion_atom_site_label_1
_geom_torsion_atom_site_label_2
_geom_torsion_atom_site_label_3
_geom_torsion_atom_site_label_4
_geom_torsion
_geom_torsion_site_symmetry_1
_geom_torsion_site_symmetry_2
_geom_torsion_site_symmetry_3
_geom_torsion_site_symmetry_4
_geom_torsion_publ_flag
C1 C2 C3 C4 0.64(17) . . . . ?
C1 C7 C8 C9 -73.82(11) . . . . ?
C1 C7 C8 O18 170.34(9) . . . . ?
C1 C7 C12 C13 127.29(11) . . . . ?
C1 C7 C12 C17 -51.71(13) . . . . ?
C1 C7 O11 C10 78.86(10) . . . . ?
C2 C1 C6 C5 -1.04(16) . . . . ?
C2 C1 C7 C8 165.23(10) . . . . ?
C2 C1 C7 C12 -65.57(13) . . . . ?
C2 C1 C7 O11 52.89(12) . . . . ?
C2 C3 C4 C5 -0.99(17) . . . . ?
C3 C4 C5 C6 0.34(17) . . . . ?
C4 C5 C6 C1 0.69(17) . . . . ?
C6 C1 C2 C3 0.38(17) . . . . ?
C6 C1 C7 C8 -15.55(15) . . . . ?
C6 C1 C7 C12 113.65(12) . . . . ?
C6 C1 C7 O11 -127.88(11) . . . . ?
C7 C1 C2 C3 179.65(10) . . . . ?
C7 C1 C6 C5 179.75(10) . . . . ?
C7 C8 C9 C10 -28.63(11) . . . . ?
C7 C12 C13 C14 -178.98(10) . . . . ?
C7 C12 C17 C16 178.81(10) . . . . ?
C8 C7 C12 C13 -103.63(12) . . . . ?
C8 C7 C12 C17 77.36(12) . . . . ?
C8 C7 O11 C10 -41.40(10) . . . . ?
C8 C9 C10 O11 4.73(11) . . . . ?
C9 C10 O11 C7 23.26(11) . . . . ?
C12 C7 C8 C9 159.15(9) . . . . ?
C12 C7 C8 O18 43.30(12) . . . . ?
C12 C7 O11 C10 -161.80(8) . . . . ?
C12 C13 C14 C15 0.29(17) . . . . ?
C13 C12 C17 C16 -0.22(16) . . . . ?
C13 C14 C15 C16 -0.40(18) . . . . ?
C14 C15 C16 C17 0.19(17) . . . . ?
C15 C16 C17 C12 0.12(17) . . . . ?
C17 C12 C13 C14 0.02(16) . . . . ?
O11 C7 C8 C9 42.80(10) . . . . ?
O11 C7 C8 O18 -73.04(10) . . . . ?
O11 C7 C12 C13 8.63(14) . . . . ?
O11 C7 C12 C17 -170.37(9) . . . . ?
O18 C8 C9 C10 84.65(11) . . . . ?
